data_7716735
loop_
_publ_author_name
'Mondal, Munmun'
'Mani, Ganesan'

_publ_section_title
;
 Copper(I) complexes bearing pyrrole-bridged S,N and N-donor ligands as
 catalysts for tandem hydroamination-alkynylation: effect of anions on
 product formation.
;
_journal_issue 33
_journal_name_full 'Dalton transactions (Cambridge, England : 2003)'
_journal_page_first 13996
_journal_page_last 14010
_journal_paper_doi 10.1039/d4dt01937g
_journal_volume 53
_journal_year 2024
_chemical_formula_sum 'C16 H40 Cl6 Cu2 N4 O4'
_chemical_formula_weight 692.30
_space_group_crystal_system monoclinic
_space_group_IT_number 14
_space_group_name_Hall '-P 2ybc'
_space_group_name_H-M_alt 'P 1 21/c 1'
_atom_sites_solution_hydrogens mixed
_audit_creation_method SHELXL-2019/3
_audit_update_record
;
2024-04-17 deposited with the CCDC.	2024-07-25 downloaded from the CCDC.
;
_cell_angle_alpha 90
_cell_angle_beta 97.1890(10)
_cell_angle_gamma 90
_cell_formula_units_Z 2
_cell_length_a 9.5628(3)
_cell_length_b 17.6110(6)
_cell_length_c 8.4952(2)
_cell_measurement_reflns_used 42590
_cell_measurement_temperature 120(2)
_cell_measurement_theta_max 33.221
_cell_measurement_theta_min 2.147
_cell_volume 1419.43(7)
_computing_molecular_graphics ortep
_computing_publication_material ciftab
_computing_structure_refinement 'SHELXL-2019/2 (Sheldrick, 2019)'
_computing_structure_solution shelxt
_diffrn_ambient_temperature 120(2)
_diffrn_measured_fraction_theta_full 0.998
_diffrn_measured_fraction_theta_max 0.999
_diffrn_measurement_device_type 'D8 QUEST'
_diffrn_measurement_method '\w scans'
_diffrn_radiation_type MoK\a
_diffrn_radiation_wavelength 0.71073
_diffrn_reflns_av_R_equivalents 0.0768
_diffrn_reflns_av_unetI/netI 0.0444
_diffrn_reflns_Laue_measured_fraction_full 0.998
_diffrn_reflns_Laue_measured_fraction_max 0.999
_diffrn_reflns_limit_h_max 14
_diffrn_reflns_limit_h_min -14
_diffrn_reflns_limit_k_max 27
_diffrn_reflns_limit_k_min -27
_diffrn_reflns_limit_l_max 12
_diffrn_reflns_limit_l_min -13
_diffrn_reflns_number 42590
_diffrn_reflns_point_group_measured_fraction_full 0.998
_diffrn_reflns_point_group_measured_fraction_max 0.999
_diffrn_reflns_theta_full 25.242
_diffrn_reflns_theta_max 33.221
_diffrn_reflns_theta_min 2.147
_diffrn_source 'Fine focused sealed tube'
_exptl_absorpt_coefficient_mu 2.092
_exptl_absorpt_correction_type multi-scan
_exptl_absorpt_process_details sadabs
_exptl_crystal_colour 'light yellow'
_exptl_crystal_density_diffrn 1.620
_exptl_crystal_description prism
_exptl_crystal_F_000 712
_exptl_crystal_size_max 0.152
_exptl_crystal_size_mid 0.113
_exptl_crystal_size_min 0.099
_exptl_transmission_factor_max 0.7465
_exptl_transmission_factor_min 0.5818
_refine_diff_density_max 0.501
_refine_diff_density_min -0.644
_refine_diff_density_rms 0.107
_refine_ls_extinction_method none
_refine_ls_goodness_of_fit_ref 1.037
_refine_ls_hydrogen_treatment mixed
_refine_ls_matrix_type full
_refine_ls_number_parameters 161
_refine_ls_number_reflns 5431
_refine_ls_number_restraints 0
_refine_ls_restrained_S_all 1.037
_refine_ls_R_factor_all 0.0495
_refine_ls_R_factor_gt 0.0344
_refine_ls_shift/su_max 0.001
_refine_ls_shift/su_mean 0.000
_refine_ls_structure_factor_coef Fsqd
_refine_ls_weighting_details 'w=1/[\s^2^(Fo^2^)+(0.0391P)^2^+0.3092P] where P=(Fo^2^+2Fc^2^)/3'
_refine_ls_weighting_scheme calc
_refine_ls_wR_factor_gt 0.0796
_refine_ls_wR_factor_ref 0.0877
_reflns_Friedel_coverage 0.000
_reflns_number_gt 4366
_reflns_number_total 5431
_reflns_threshold_expression 'I > 2\s(I)'
_cod_data_source_file d4dt01937g2.cif
_cod_data_source_block morpholiniumcation
_cod_depositor_comments 'Adding full bibliography for 7716734--7716739.cif.'
_cod_original_sg_symbol_H-M 'P 21/c'
_cod_database_code 7716735
_shelx_shelxl_version_number 2019/3
_shelx_space_group_comment
;
The symmetry employed for this shelxl refinement is uniquely defined
by the following loop, which should always be used as a source of
symmetry information in preference to the above space-group names.
They are only intended as comments.
;

loop_
_space_group_symop_operation_xyz
'x, y, z'
'-x, y+1/2, -z+1/2'
'-x, -y, -z'
'x, -y-1/2, z-1/2'

loop_
_atom_site_label
_atom_site_type_symbol
_atom_site_fract_x
_atom_site_fract_y
_atom_site_fract_z
_atom_site_U_iso_or_equiv
_atom_site_adp_type
_atom_site_occupancy
_atom_site_site_symmetry_order
_atom_site_calc_flag
_atom_site_refinement_flags_posn
_atom_site_refinement_flags_adp
_atom_site_refinement_flags_occupancy
_atom_site_disorder_assembly
_atom_site_disorder_group
Cu1 Cu 0.33642(2) 0.48503(2) 0.39917(3) 0.02834(7) Uani 1 1 d . . . . .
Cl1 Cl 0.53695(4) 0.42263(2) 0.36174(4) 0.02322(8) Uani 1 1 d . . . . .
Cl2 Cl 0.21490(4) 0.57099(2) 0.23723(4) 0.02416(8) Uani 1 1 d . . . . .
Cl3 Cl 0.18988(4) 0.41924(2) 0.55128(4) 0.01923(7) Uani 1 1 d . . . . .
N2 N -0.11937(14) 0.40272(7) 0.37421(14) 0.0189(2) Uani 1 1 d . . . . .
N1 N 0.47488(13) 0.12869(7) 0.26149(14) 0.0202(2) Uani 1 1 d . . . . .
O2 O -0.04151(14) 0.29516(7) 0.15244(13) 0.0311(3) Uani 1 1 d . . . . .
O1 O 0.32098(14) 0.19874(7) 0.48710(13) 0.0328(3) Uani 1 1 d . . . . .
C1 C 0.31340(18) 0.11888(10) 0.46435(18) 0.0286(3) Uani 1 1 d . . . . .
H1A H 0.231718 0.106608 0.384929 0.034 Uiso 1 1 calc R U . . .
H1B H 0.298698 0.093954 0.565433 0.034 Uiso 1 1 calc R U . . .
C6 C -0.10117(17) 0.42563(8) 0.20867(17) 0.0227(3) Uani 1 1 d . . . . .
H6A H -0.065699 0.478430 0.207963 0.027 Uiso 1 1 calc R U . . .
H6B H -0.193002 0.423378 0.140591 0.027 Uiso 1 1 calc R U . . .
C3 C 0.47573(17) 0.21261(9) 0.28495(19) 0.0263(3) Uani 1 1 d . . . . .
H3A H 0.486671 0.238455 0.183722 0.032 Uiso 1 1 calc R U . . .
H3B H 0.556125 0.227209 0.364121 0.032 Uiso 1 1 calc R U . . .
C5 C 0.00271(18) 0.37228(9) 0.14498(17) 0.0262(3) Uani 1 1 d . . . . .
H5A H 0.011581 0.385729 0.033508 0.031 Uiso 1 1 calc R U . . .
H5B H 0.096505 0.378301 0.207706 0.031 Uiso 1 1 calc R U . . .
C7 C -0.15715(16) 0.32085(9) 0.38385(18) 0.0229(3) Uani 1 1 d . . . . .
H7A H -0.251782 0.311905 0.325055 0.027 Uiso 1 1 calc R U . . .
H7B H -0.159731 0.306295 0.496013 0.027 Uiso 1 1 calc R U . . .
C2 C 0.44646(17) 0.08833(9) 0.40840(18) 0.0246(3) Uani 1 1 d . . . . .
H2A H 0.526899 0.095498 0.492453 0.029 Uiso 1 1 calc R U . . .
H2B H 0.435831 0.033260 0.386685 0.029 Uiso 1 1 calc R U . . .
C4 C 0.33948(19) 0.23664(9) 0.3417(2) 0.0299(3) Uani 1 1 d . . . . .
H4A H 0.340136 0.292260 0.358667 0.036 Uiso 1 1 calc R U . . .
H4B H 0.259714 0.224228 0.259915 0.036 Uiso 1 1 calc R U . . .
C8 C -0.04942(19) 0.27339(9) 0.31350(18) 0.0264(3) Uani 1 1 d . . . . .
H8A H 0.044002 0.280049 0.376699 0.032 Uiso 1 1 calc R U . . .
H8B H -0.075549 0.219091 0.317410 0.032 Uiso 1 1 calc R U . . .
H3 H -0.041(2) 0.4106(11) 0.436(2) 0.028(5) Uiso 1 1 d . . . . .
H1 H 0.558(2) 0.1109(11) 0.239(2) 0.027(5) Uiso 1 1 d . . . . .
H2 H 0.410(2) 0.1142(12) 0.185(2) 0.031(5) Uiso 1 1 d . . . . .
H4 H -0.184(2) 0.4307(12) 0.408(2) 0.027(5) Uiso 1 1 d . . . . .

loop_
_atom_site_aniso_label
_atom_site_aniso_U_11
_atom_site_aniso_U_22
_atom_site_aniso_U_33
_atom_site_aniso_U_23
_atom_site_aniso_U_13
_atom_site_aniso_U_12
Cu1 0.02174(11) 0.03020(11) 0.03449(12) 0.01006(8) 0.00901(8) 0.00597(7)
Cl1 0.01399(15) 0.02933(18) 0.02586(17) -0.00402(13) 0.00058(12) 0.00071(12)
Cl2 0.01651(16) 0.02917(18) 0.02583(17) 0.00697(13) -0.00120(13) 0.00054(12)
Cl3 0.01452(14) 0.02187(15) 0.02048(15) 0.00188(11) -0.00098(11) -0.00243(11)
N2 0.0151(5) 0.0222(6) 0.0193(5) -0.0012(4) 0.0017(5) 0.0029(4)
N1 0.0155(6) 0.0264(6) 0.0186(5) -0.0005(4) 0.0013(4) 0.0012(5)
O2 0.0476(8) 0.0254(5) 0.0206(5) -0.0059(4) 0.0054(5) -0.0009(5)
O1 0.0361(7) 0.0394(7) 0.0229(5) -0.0099(5) 0.0031(5) 0.0079(5)
C1 0.0282(8) 0.0389(9) 0.0196(6) 0.0034(6) 0.0065(6) -0.0025(7)
C6 0.0231(7) 0.0233(7) 0.0211(6) 0.0040(5) -0.0003(5) -0.0011(5)
C3 0.0232(7) 0.0238(7) 0.0309(7) 0.0064(6) -0.0008(6) -0.0040(6)
C5 0.0284(8) 0.0313(8) 0.0194(6) -0.0009(6) 0.0052(6) -0.0022(6)
C7 0.0202(7) 0.0236(7) 0.0249(7) 0.0043(5) 0.0028(5) -0.0026(5)
C2 0.0280(8) 0.0223(7) 0.0229(7) 0.0045(5) 0.0010(6) 0.0023(6)
C4 0.0315(9) 0.0221(7) 0.0342(8) -0.0023(6) -0.0029(7) 0.0050(6)
C8 0.0346(9) 0.0199(6) 0.0245(7) -0.0017(5) 0.0027(6) 0.0019(6)

loop_
_atom_type_symbol
_atom_type_description
_atom_type_scat_dispersion_real
_atom_type_scat_dispersion_imag
_atom_type_scat_source
C C 0.0033 0.0016 'International Tables Vol C Tables 4.2.6.8 and 6.1.1.4'
H H 0.0000 0.0000 'International Tables Vol C Tables 4.2.6.8 and 6.1.1.4'
N N 0.0061 0.0033 'International Tables Vol C Tables 4.2.6.8 and 6.1.1.4'
O O 0.0106 0.0060 'International Tables Vol C Tables 4.2.6.8 and 6.1.1.4'
Cl Cl 0.1484 0.1585 'International Tables Vol C Tables 4.2.6.8 and 6.1.1.4'
Cu Cu 0.3201 1.2651 'International Tables Vol C Tables 4.2.6.8 and 6.1.1.4'

loop_
_geom_angle_atom_site_label_1
_geom_angle_atom_site_label_2
_geom_angle_atom_site_label_3
_geom_angle
_geom_angle_site_symmetry_1
_geom_angle_site_symmetry_3
_geom_angle_publ_flag
Cl2 Cu1 Cl1 128.117(16) . . ?
Cl2 Cu1 Cl3 111.753(15) . . ?
Cl1 Cu1 Cl3 114.503(15) . . ?
Cl2 Cu1 Cl1 101.393(15) . 3_666 ?
Cl1 Cu1 Cl1 95.042(13) . 3_666 ?
Cl3 Cu1 Cl1 97.109(14) . 3_666 ?
Cu1 Cl1 Cu1 84.957(13) . 3_666 ?
C7 N2 C6 111.74(11) . . ?
C7 N2 H3 108.5(13) . . ?
C6 N2 H3 109.4(13) . . ?
C7 N2 H4 110.1(14) . . ?
C6 N2 H4 109.4(13) . . ?
H3 N2 H4 107.5(17) . . ?
C2 N1 C3 111.06(12) . . ?
C2 N1 H1 105.8(12) . . ?
C3 N1 H1 112.6(13) . . ?
C2 N1 H2 107.3(13) . . ?
C3 N1 H2 112.3(14) . . ?
H1 N1 H2 107.4(18) . . ?
C5 O2 C8 110.42(11) . . ?
C1 O1 C4 110.69(12) . . ?
O1 C1 C2 111.38(14) . . ?
O1 C1 H1A 109.4 . . ?
C2 C1 H1A 109.4 . . ?
O1 C1 H1B 109.4 . . ?
C2 C1 H1B 109.4 . . ?
H1A C1 H1B 108.0 . . ?
N2 C6 C5 109.11(12) . . ?
N2 C6 H6A 109.9 . . ?
C5 C6 H6A 109.9 . . ?
N2 C6 H6B 109.9 . . ?
C5 C6 H6B 109.9 . . ?
H6A C6 H6B 108.3 . . ?
N1 C3 C4 109.32(13) . . ?
N1 C3 H3A 109.8 . . ?
C4 C3 H3A 109.8 . . ?
N1 C3 H3B 109.8 . . ?
C4 C3 H3B 109.8 . . ?
H3A C3 H3B 108.3 . . ?
O2 C5 C6 111.30(13) . . ?
O2 C5 H5A 109.4 . . ?
C6 C5 H5A 109.4 . . ?
O2 C5 H5B 109.4 . . ?
C6 C5 H5B 109.4 . . ?
H5A C5 H5B 108.0 . . ?
N2 C7 C8 109.40(12) . . ?
N2 C7 H7A 109.8 . . ?
C8 C7 H7A 109.8 . . ?
N2 C7 H7B 109.8 . . ?
C8 C7 H7B 109.8 . . ?
H7A C7 H7B 108.2 . . ?
N1 C2 C1 110.02(12) . . ?
N1 C2 H2A 109.7 . . ?
C1 C2 H2A 109.7 . . ?
N1 C2 H2B 109.7 . . ?
C1 C2 H2B 109.7 . . ?
H2A C2 H2B 108.2 . . ?
O1 C4 C3 110.50(13) . . ?
O1 C4 H4A 109.6 . . ?
C3 C4 H4A 109.6 . . ?
O1 C4 H4B 109.6 . . ?
C3 C4 H4B 109.6 . . ?
H4A C4 H4B 108.1 . . ?
O2 C8 C7 110.54(12) . . ?
O2 C8 H8A 109.5 . . ?
C7 C8 H8A 109.5 . . ?
O2 C8 H8B 109.5 . . ?
C7 C8 H8B 109.5 . . ?
H8A C8 H8B 108.1 . . ?

loop_
_geom_bond_atom_site_label_1
_geom_bond_atom_site_label_2
_geom_bond_distance
_geom_bond_site_symmetry_2
_geom_bond_publ_flag
Cu1 Cl2 2.2660(4) . ?
Cu1 Cl1 2.2670(4) . ?
Cu1 Cl3 2.3300(4) . ?
Cu1 Cl1 2.7605(4) 3_666 ?
N2 C7 1.491(2) . ?
N2 C6 1.4940(19) . ?
N2 H3 0.87(2) . ?
N2 H4 0.87(2) . ?
N1 C2 1.4906(19) . ?
N1 C3 1.491(2) . ?
N1 H1 0.90(2) . ?
N1 H2 0.88(2) . ?
O2 C5 1.426(2) . ?
O2 C8 1.4320(19) . ?
O1 C1 1.420(2) . ?
O1 C4 1.434(2) . ?
C1 C2 1.512(2) . ?
C1 H1A 0.9900 . ?
C1 H1B 0.9900 . ?
C6 C5 1.516(2) . ?
C6 H6A 0.9900 . ?
C6 H6B 0.9900 . ?
C3 C4 1.506(2) . ?
C3 H3A 0.9900 . ?
C3 H3B 0.9900 . ?
C5 H5A 0.9900 . ?
C5 H5B 0.9900 . ?
C7 C8 1.507(2) . ?
C7 H7A 0.9900 . ?
C7 H7B 0.9900 . ?
C2 H2A 0.9900 . ?
C2 H2B 0.9900 . ?
C4 H4A 0.9900 . ?
C4 H4B 0.9900 . ?
C8 H8A 0.9900 . ?
C8 H8B 0.9900 . ?

loop_
_geom_hbond_atom_site_label_D
_geom_hbond_atom_site_label_H
_geom_hbond_atom_site_label_A
_geom_hbond_distance_DH
_geom_hbond_distance_HA
_geom_hbond_distance_DA
_geom_hbond_angle_DHA
_geom_hbond_site_symmetry_A
_geom_hbond_publ_flag
N2 H3 Cl3 0.87(2) 2.31(2) 3.1591(13) 166.5(18) . yes
N1 H2 Cl3 0.88(2) 2.34(2) 3.1798(13) 160.1(18) 4_565 yes
N2 H4 Cl1 0.87(2) 2.65(2) 3.2937(13) 131.6(17) 1_455 yes
N1 H1 Cl2 0.90(2) 2.27(2) 3.1345(13) 162.4(17) 2_645 yes
N2 H4 Cl3 0.87(2) 2.67(2) 3.2853(13) 129.4(17) 3_566 yes

loop_
_geom_torsion_atom_site_label_1
_geom_torsion_atom_site_label_2
_geom_torsion_atom_site_label_3
_geom_torsion_atom_site_label_4
_geom_torsion
_geom_torsion_site_symmetry_1
_geom_torsion_site_symmetry_2
_geom_torsion_site_symmetry_3
_geom_torsion_site_symmetry_4
_geom_torsion_publ_flag
C4 O1 C1 C2 60.17(17) . . . . ?
C7 N2 C6 C5 -53.10(16) . . . . ?
C2 N1 C3 C4 -54.69(16) . . . . ?
C8 O2 C5 C6 -61.46(17) . . . . ?
N2 C6 C5 O2 56.33(16) . . . . ?
C6 N2 C7 C8 54.20(16) . . . . ?
C3 N1 C2 C1 53.05(17) . . . . ?
O1 C1 C2 N1 -55.57(17) . . . . ?
C1 O1 C4 C3 -61.79(18) . . . . ?
N1 C3 C4 O1 58.55(17) . . . . ?
C5 O2 C8 C7 62.02(17) . . . . ?
N2 C7 C8 O2 -57.85(16) . . . . ?
